data_1100939
loop_
_publ_author_name
'Nripen Chanda'
'Debamita Paul'
'Sanjib Kar'
'Shaikh M. Mobin'
'Anindya Datta'
'Vedavati G. Puranik'
'K. Krishnamurthy Rao'
'Goutam Kumar Lahiri'

_publ_section_title
;

Effect of 2-(2-Pyridyl)azole-Based Ancillary Ligands (L1-4) on the

Electrophilicity of the Nitrosyl Function in [RuII(trpy)(L1-4)(NO)]3+ [trpy

= 2,2':6',2''-Terpyridine]. Synthesis, Structures, and

Spectroscopic, Electrochemical, and Kinetic Aspects

;
_journal_name_full 'Inorganic Chemistry'
_journal_page_first 3499
_journal_page_last 3511
_journal_paper_doi 10.1021/ic048184w
_journal_volume 44
_journal_year 2005
_chemical_formula_sum 'C28 H22 Cl2 N6 O4 Ru'
_chemical_formula_weight 678.49
_chemical_name_systematic
; 

 ? 

;
_space_group_IT_number 14
_symmetry_cell_setting monoclinic
_symmetry_space_group_name_Hall '-P 2yn'
_symmetry_space_group_name_H-M 'P 1 21/n 1'
_atom_sites_solution_hydrogens geom
_atom_sites_solution_primary direct
_atom_sites_solution_secondary difmap
_audit_creation_method SHELXL-97
_cell_angle_alpha 90.00
_cell_angle_beta 92.644(6)
_cell_angle_gamma 90.00
_cell_formula_units_Z 4
_cell_length_a 14.3980(8)
_cell_length_b 12.1620(9)
_cell_length_c 15.4770(14)
_cell_measurement_reflns_used 25
_cell_measurement_temperature 293(2)
_cell_measurement_theta_max 12.4500
_cell_measurement_theta_min 6.5900
_cell_volume 2707.3(4)
_computing_cell_refinement 'Argus (Nonius, MACH3 software)'
_computing_data_collection 'Argus (Nonius, MACH3 software)'
_computing_data_reduction 'Maxus (Nonius software)'
_computing_molecular_graphics Ortep3
_computing_publication_material Maxus
_computing_structure_refinement 'SHELXL-97 (Sheldrick, 1997)'
_computing_structure_solution 'SHELXS-97 (Sheldrick, 1990)'
_diffrn_ambient_temperature 293(2)
_diffrn_measured_fraction_theta_full 0.874
_diffrn_measured_fraction_theta_max 0.874
_diffrn_measurement_device_type 'Enraf-Nonius CAD-4'
_diffrn_measurement_method \w/q-scan
_diffrn_radiation_monochromator graphite
_diffrn_radiation_source 'fine-focus sealed tube'
_diffrn_radiation_type ' MoK\a'
_diffrn_radiation_wavelength 0.70930
_diffrn_reflns_av_R_equivalents 0.0000
_diffrn_reflns_av_sigmaI/netI 0.0229
_diffrn_reflns_limit_h_max 17
_diffrn_reflns_limit_h_min 0
_diffrn_reflns_limit_k_max 14
_diffrn_reflns_limit_k_min 0
_diffrn_reflns_limit_l_max 18
_diffrn_reflns_limit_l_min -18
_diffrn_reflns_number 4396
_diffrn_reflns_theta_full 24.94
_diffrn_reflns_theta_max 24.94
_diffrn_reflns_theta_min 1.89
_diffrn_standards_decay_% <3%
_diffrn_standards_interval_time 3600
_diffrn_standards_number 3
_exptl_absorpt_coefficient_mu 0.824
_exptl_absorpt_correction_T_max 1.000
_exptl_absorpt_correction_T_min 0.966
_exptl_absorpt_correction_type psi-scan
_exptl_absorpt_process_details
;

psi-scan (North, Philips & Mathews, 1968)

;
_exptl_crystal_colour Brown
_exptl_crystal_density_diffrn 1.665
_exptl_crystal_density_method 'not measured'
_exptl_crystal_description Square
_exptl_crystal_F_000 1368
_exptl_crystal_size_max 0.30
_exptl_crystal_size_mid 0.20
_exptl_crystal_size_min 0.20
_refine_diff_density_max 0.737
_refine_diff_density_min -0.541
_refine_diff_density_rms 0.072
_refine_ls_extinction_method none
_refine_ls_goodness_of_fit_ref 1.080
_refine_ls_hydrogen_treatment mixed
_refine_ls_matrix_type full
_refine_ls_number_parameters 458
_refine_ls_number_reflns 4396
_refine_ls_number_restraints 0
_refine_ls_restrained_S_all 1.080
_refine_ls_R_factor_all 0.0410
_refine_ls_R_factor_gt 0.0339
_refine_ls_shift/su_max 0.081
_refine_ls_shift/su_mean 0.010
_refine_ls_structure_factor_coef Fsqd
_refine_ls_weighting_details 'w=1/[\s^2^(Fo^2^)+(0.0454P)^2^+3.9339P] where P=(Fo^2^+2Fc^2^)/3'
_refine_ls_weighting_scheme calc
_refine_ls_wR_factor_gt 0.0860
_refine_ls_wR_factor_ref 0.0934
_reflns_number_gt 3960
_reflns_number_total 4396
_reflns_threshold_expression >2sigma(I)
_cod_data_source_file ic048184wsi20041223_112952.cif
_cod_data_source_block max
_cod_depositor_comments
;
The following automatic conversions were performed:
'_symmetry_cell_setting' value 'Monoclinic' changed to 'monoclinic'
according to '/home/saulius/struct/CIF-dictionaries/cif_core.dic'
dictionary named 'cif_core.dic' version 2.4.1 from 2010-06-29.

Automatic conversion script
Id: cif_fix_enum 1527 2010-12-29 10:47:43Z saulius 

The following automatic conversions were performed:

'_refine_ls_weighting_scheme' value 'calc
w=1/[\s^2^(Fo^2^)+(0.0454P)^2^+3.9339P] where P=(Fo^2^+2Fc^2^)/3' was
changed to 'calc'. New tag '_refine_ls_weighting_details' was
created. The value of the new tag was set to
'w=1/[\s^2^(Fo^2^)+(0.0454P)^2^+3.9339P] where P=(Fo^2^+2Fc^2^)/3'.

Automatic conversion script
Id: cif_fix_values 3143 2015-03-26 13:38:13Z robertas 
;
_cod_original_sg_symbol_H-M 'P 21/n'
_cod_database_code 1100939

loop_
_symmetry_equiv_pos_as_xyz
'x, y, z'
'-x+1/2, y+1/2, -z+1/2'
'-x, -y, -z'
'x-1/2, -y-1/2, z-1/2'

loop_
_atom_site_label
_atom_site_type_symbol
_atom_site_fract_x
_atom_site_fract_y
_atom_site_fract_z
_atom_site_U_iso_or_equiv
_atom_site_adp_type
_atom_site_occupancy
_atom_site_calc_flag
_atom_site_refinement_flags
_atom_site_disorder_assembly
_atom_site_disorder_group
Ru Ru 0.137754(19) 0.26465(2) 0.137761(18) 0.03327(11) Uani 1 d . . .
Cl1 Cl 0.16385(7) 0.45547(8) 0.17676(6) 0.0449(2) Uani 1 d . . .
Cl2 Cl 0.75961(8) 0.00094(11) 0.13424(8) 0.0642(3) Uani 1 d . . .
N1 N 0.3816(2) 0.0852(3) 0.1201(2) 0.0469(8) Uani 1 d . . .
N2 N 0.2777(2) 0.2158(3) 0.1449(2) 0.0384(7) Uani 1 d . . .
N3 N 0.1281(2) 0.0981(3) 0.11455(19) 0.0384(7) Uani 1 d . . .
N4 N 0.0924(2) 0.2298(2) 0.25946(19) 0.0379(7) Uani 1 d . . .
N5 N 0.0065(2) 0.3006(2) 0.1212(2) 0.0361(7) Uani 1 d . . .
N6 N 0.1335(2) 0.3100(3) 0.00955(19) 0.0389(7) Uani 1 d . . .
C1 C 0.4228(4) -0.0212(5) 0.1009(4) 0.0693(15) Uani 1 d . . .
C2 C 0.3658(3) 0.2636(3) 0.1493(2) 0.0433(9) Uani 1 d . . .
C3 C 0.3937(3) 0.3706(4) 0.1668(3) 0.0559(11) Uani 1 d . . .
C4 C 0.4882(4) 0.3912(5) 0.1683(4) 0.0691(14) Uani 1 d . . .
C5 C 0.5527(3) 0.3086(5) 0.1542(3) 0.0693(14) Uani 1 d . . .
C6 C 0.5262(3) 0.2042(5) 0.1360(3) 0.0614(13) Uani 1 d . . .
C7 C 0.4305(3) 0.1815(4) 0.1340(3) 0.0475(10) Uani 1 d . . .
C8 C 0.2904(3) 0.1099(3) 0.1277(2) 0.0393(8) Uani 1 d . . .
C9 C 0.2090(3) 0.0397(3) 0.1186(2) 0.0417(9) Uani 1 d . . .
C10 C 0.2079(4) -0.0739(4) 0.1170(3) 0.0553(11) Uani 1 d . . .
C11 C 0.1251(4) -0.1289(4) 0.1107(3) 0.0647(14) Uani 1 d . . .
C12 C 0.0438(3) -0.0706(4) 0.1048(3) 0.0562(11) Uani 1 d . . .
C13 C 0.0483(3) 0.0424(3) 0.1066(3) 0.0472(10) Uani 1 d . . .
C14 C 0.1407(3) 0.1872(4) 0.3277(3) 0.0497(10) Uani 1 d . . .
C15 C 0.1009(4) 0.1669(4) 0.4055(3) 0.0643(13) Uani 1 d . . .
C16 C 0.0078(4) 0.1920(5) 0.4147(3) 0.0671(14) Uani 1 d . . .
C17 C -0.0425(4) 0.2343(4) 0.3449(3) 0.0557(11) Uani 1 d . . .
C18 C 0.0000(3) 0.2515(3) 0.2673(3) 0.0417(9) Uani 1 d . . .
C19 C -0.0495(3) 0.2936(3) 0.1888(3) 0.0413(9) Uani 1 d . . .
C20 C -0.1418(3) 0.3237(4) 0.1783(3) 0.0543(11) Uani 1 d . . .
C21 C -0.1749(3) 0.3626(4) 0.0990(4) 0.0608(13) Uani 1 d . . .
C22 C -0.1169(3) 0.3715(3) 0.0312(3) 0.0498(10) Uani 1 d . . .
C23 C -0.0251(3) 0.3392(3) 0.0434(2) 0.0395(8) Uani 1 d . . .
C24 C 0.0472(3) 0.3439(3) -0.0206(2) 0.0379(8) Uani 1 d . . .
C25 C 0.0321(3) 0.3800(3) -0.1047(3) 0.0496(10) Uani 1 d . . .
C26 C 0.1051(4) 0.3835(4) -0.1590(3) 0.0594(12) Uani 1 d . . .
C27 C 0.1920(4) 0.3495(4) -0.1292(3) 0.0651(13) Uani 1 d . . .
C28 C 0.2031(3) 0.3125(4) -0.0454(3) 0.0545(11) Uani 1 d . . .
O1 O 0.7408(6) 0.1074(6) 0.1143(8) 0.260(5) Uani 1 d . . .
O2 O 0.8239(4) -0.0301(8) 0.0809(4) 0.190(4) Uani 1 d . . .
O3 O 0.7932(6) -0.0124(10) 0.2163(4) 0.244(5) Uani 1 d . . .
O4 O 0.6758(4) -0.0487(6) 0.1201(6) 0.197(4) Uani 1 d . . .
H13 H -0.005(3) 0.082(3) 0.102(2) 0.041(11) Uiso 1 d . . .
H22 H -0.138(3) 0.402(3) -0.022(3) 0.047(11) Uiso 1 d . . .
H28 H 0.260(4) 0.291(5) -0.024(4) 0.085(18) Uiso 1 d . . .
H25 H -0.026(3) 0.400(4) -0.127(3) 0.059(13) Uiso 1 d . . .
H14 H 0.200(3) 0.169(4) 0.321(3) 0.049(12) Uiso 1 d . . .
H9 H 0.353(3) 0.421(4) 0.174(3) 0.052(13) Uiso 1 d . . .
H10 H 0.265(3) -0.108(4) 0.125(3) 0.059(13) Uiso 1 d . . .
H26 H 0.099(3) 0.408(4) -0.213(3) 0.053(12) Uiso 1 d . . .
H12 H -0.018(3) -0.104(4) 0.100(3) 0.067(14) Uiso 1 d . . .
H20 H -0.177(3) 0.322(4) 0.220(3) 0.055(13) Uiso 1 d . . .
H1 H 0.416(3) -0.077(5) 0.153(3) 0.079(16) Uiso 1 d . . .
H6 H 0.572(4) 0.147(4) 0.128(3) 0.067(14) Uiso 1 d . . .
H27 H 0.245(4) 0.352(5) -0.173(4) 0.10(2) Uiso 1 d . . .
H4 H 0.505(3) 0.458(4) 0.182(3) 0.059(14) Uiso 1 d . . .
H21 H -0.237(4) 0.382(4) 0.092(3) 0.078(16) Uiso 1 d . . .
H15 H 0.141(4) 0.135(5) 0.450(4) 0.091(18) Uiso 1 d . . .
H17 H -0.109(4) 0.258(4) 0.350(4) 0.078(16) Uiso 1 d . . .
H5 H 0.621(4) 0.327(5) 0.155(4) 0.091(17) Uiso 1 d . . .
H11 H 0.124(4) -0.203(6) 0.113(4) 0.10(2) Uiso 1 d . . .
H16 H -0.020(4) 0.168(6) 0.473(4) 0.12(2) Uiso 1 d . . .
H1B H 0.484(4) -0.005(4) 0.099(3) 0.060(14) Uiso 1 d . . .
H1A H 0.395(4) -0.048(5) 0.040(4) 0.10(2) Uiso 1 d . . .

loop_
_atom_site_aniso_label
_atom_site_aniso_U_11
_atom_site_aniso_U_22
_atom_site_aniso_U_33
_atom_site_aniso_U_23
_atom_site_aniso_U_13
_atom_site_aniso_U_12
Ru 0.03010(16) 0.03443(17) 0.03493(17) 0.00055(12) -0.00239(11) 0.00441(12)
Cl1 0.0439(5) 0.0380(5) 0.0520(6) -0.0010(4) -0.0070(4) 0.0032(4)
Cl2 0.0531(6) 0.0683(8) 0.0728(8) -0.0064(6) 0.0190(6) 0.0017(6)
N1 0.0430(19) 0.050(2) 0.0483(19) 0.0103(16) 0.0060(15) 0.0178(16)
N2 0.0343(16) 0.0401(18) 0.0404(17) 0.0041(14) -0.0014(13) 0.0042(13)
N3 0.0405(18) 0.0389(17) 0.0355(17) -0.0027(13) -0.0020(13) 0.0033(13)
N4 0.0441(17) 0.0343(16) 0.0351(16) -0.0009(13) -0.0009(13) -0.0019(13)
N5 0.0324(15) 0.0334(16) 0.0423(17) -0.0026(13) -0.0018(13) 0.0010(12)
N6 0.0384(17) 0.0396(17) 0.0386(17) -0.0013(14) 0.0011(14) 0.0079(14)
C1 0.065(3) 0.063(3) 0.082(4) 0.009(3) 0.024(3) 0.033(3)
C2 0.034(2) 0.056(2) 0.040(2) 0.0121(18) -0.0020(16) 0.0017(17)
C3 0.043(2) 0.057(3) 0.067(3) 0.007(2) -0.003(2) -0.003(2)
C4 0.049(3) 0.080(4) 0.077(4) 0.009(3) -0.003(2) -0.019(3)
C5 0.037(2) 0.104(4) 0.067(3) 0.021(3) 0.003(2) -0.003(3)
C6 0.036(2) 0.091(4) 0.058(3) 0.027(3) 0.007(2) 0.010(2)
C7 0.040(2) 0.062(3) 0.041(2) 0.0176(19) 0.0030(17) 0.012(2)
C8 0.040(2) 0.040(2) 0.038(2) 0.0059(16) -0.0004(16) 0.0097(16)
C9 0.048(2) 0.041(2) 0.036(2) -0.0009(16) -0.0027(16) 0.0090(17)
C10 0.061(3) 0.043(2) 0.062(3) -0.003(2) -0.008(2) 0.012(2)
C11 0.082(4) 0.037(3) 0.074(3) -0.006(2) -0.013(3) -0.003(2)
C12 0.057(3) 0.047(3) 0.064(3) -0.007(2) -0.008(2) -0.010(2)
C13 0.047(2) 0.042(2) 0.051(2) -0.0066(19) -0.0100(19) 0.0008(19)
C14 0.057(3) 0.047(2) 0.044(2) 0.0030(19) -0.005(2) -0.003(2)
C15 0.079(4) 0.068(3) 0.045(3) 0.013(2) -0.009(2) -0.007(3)
C16 0.084(4) 0.071(3) 0.048(3) 0.002(2) 0.012(3) -0.017(3)
C17 0.060(3) 0.055(3) 0.054(3) -0.001(2) 0.011(2) -0.013(2)
C18 0.042(2) 0.036(2) 0.047(2) -0.0051(16) 0.0037(17) -0.0073(16)
C19 0.037(2) 0.037(2) 0.051(2) -0.0037(17) 0.0040(17) -0.0048(16)
C20 0.035(2) 0.058(3) 0.071(3) -0.002(2) 0.012(2) 0.0003(19)
C21 0.030(2) 0.064(3) 0.089(4) 0.001(3) 0.000(2) 0.005(2)
C22 0.038(2) 0.046(2) 0.064(3) 0.001(2) -0.014(2) 0.0032(18)
C23 0.040(2) 0.0309(19) 0.046(2) -0.0040(16) -0.0107(17) 0.0005(15)
C24 0.038(2) 0.0338(19) 0.041(2) -0.0027(16) -0.0053(16) 0.0041(15)
C25 0.059(3) 0.041(2) 0.047(2) -0.0003(18) -0.017(2) 0.004(2)
C26 0.079(3) 0.065(3) 0.034(2) 0.003(2) 0.000(2) 0.012(3)
C27 0.071(3) 0.075(3) 0.051(3) 0.008(2) 0.016(2) 0.022(3)
C28 0.053(3) 0.065(3) 0.046(2) 0.006(2) 0.005(2) 0.017(2)
O1 0.166(7) 0.098(5) 0.518(18) 0.002(8) 0.025(9) 0.011(5)
O2 0.114(4) 0.363(11) 0.094(4) -0.025(5) 0.029(3) 0.089(6)
O3 0.193(7) 0.457(16) 0.080(4) 0.004(6) -0.005(4) -0.008(9)
O4 0.090(4) 0.186(7) 0.311(10) 0.096(6) -0.043(5) -0.050(4)

loop_
_atom_type_symbol
_atom_type_description
_atom_type_scat_dispersion_real
_atom_type_scat_dispersion_imag
_atom_type_scat_source
C C 0.0033 0.0016 'International Tables Vol C Tables 4.2.6.8 and 6.1.1.4'
H H 0.0000 0.0000 'International Tables Vol C Tables 4.2.6.8 and 6.1.1.4'
O O 0.0106 0.0060 'International Tables Vol C Tables 4.2.6.8 and 6.1.1.4'
N N 0.0061 0.0033 'International Tables Vol C Tables 4.2.6.8 and 6.1.1.4'
Cl Cl 0.1484 0.1585 'International Tables Vol C Tables 4.2.6.8 and 6.1.1.4'
Ru Ru -1.2594 0.8363 'International Tables Vol C Tables 4.2.6.8 and 6.1.1.4'

loop_
_geom_angle_atom_site_label_1
_geom_angle_atom_site_label_2
_geom_angle_atom_site_label_3
_geom_angle
_geom_angle_site_symmetry_1
_geom_angle_site_symmetry_3
_geom_angle_publ_flag
N5 Ru N6 80.08(12) . . ?
N5 Ru N3 98.09(12) . . ?
N6 Ru N3 95.55(12) . . ?
N5 Ru N4 79.64(12) . . ?
N6 Ru N4 159.69(12) . . ?
N3 Ru N4 86.32(12) . . ?
N5 Ru N2 174.37(12) . . ?
N6 Ru N2 96.45(12) . . ?
N3 Ru N2 77.74(12) . . ?
N4 Ru N2 103.69(12) . . ?
N5 Ru Cl1 87.49(9) . . ?
N6 Ru Cl1 88.89(9) . . ?
N3 Ru Cl1 173.38(9) . . ?
N4 Ru Cl1 91.21(9) . . ?
N2 Ru Cl1 96.92(9) . . ?
O2 Cl2 O3 108.8(5) . . ?
O2 Cl2 O1 105.6(6) . . ?
O3 Cl2 O1 112.9(7) . . ?
O2 Cl2 O4 114.5(6) . . ?
O3 Cl2 O4 112.1(5) . . ?
O1 Cl2 O4 102.8(5) . . ?
C8 N1 C7 106.8(3) . . ?
C8 N1 C1 128.1(4) . . ?
C7 N1 C1 125.2(4) . . ?
C8 N2 C2 106.3(3) . . ?
C8 N2 Ru 113.8(2) . . ?
C2 N2 Ru 138.9(3) . . ?
C13 N3 C9 118.0(3) . . ?
C13 N3 Ru 124.5(3) . . ?
C9 N3 Ru 117.0(3) . . ?
C14 N4 C18 118.4(3) . . ?
C14 N4 Ru 128.6(3) . . ?
C18 N4 Ru 113.0(2) . . ?
C23 N5 C19 121.5(3) . . ?
C23 N5 Ru 118.7(3) . . ?
C19 N5 Ru 119.6(3) . . ?
C28 N6 C24 117.9(3) . . ?
C28 N6 Ru 128.8(3) . . ?
C24 N6 Ru 113.3(2) . . ?
N1 C1 H1 111(3) . . ?
N1 C1 H1B 102(3) . . ?
H1 C1 H1B 107(4) . . ?
N1 C1 H1A 108(3) . . ?
H1 C1 H1A 116(4) . . ?
H1B C1 H1A 112(4) . . ?
C3 C2 C7 121.1(4) . . ?
C3 C2 N2 131.0(4) . . ?
C7 C2 N2 107.9(4) . . ?
C4 C3 C2 116.7(5) . . ?
C4 C3 H9 123(3) . . ?
C2 C3 H9 120(3) . . ?
C3 C4 C5 122.0(6) . . ?
C3 C4 H4 115(3) . . ?
C5 C4 H4 122(3) . . ?
C6 C5 C4 121.7(5) . . ?
C6 C5 H5 119(3) . . ?
C4 C5 H5 119(3) . . ?
C5 C6 C7 117.2(5) . . ?
C5 C6 H6 121(3) . . ?
C7 C6 H6 122(3) . . ?
N1 C7 C2 107.1(3) . . ?
N1 C7 C6 131.6(4) . . ?
C2 C7 C6 121.2(5) . . ?
N2 C8 N1 112.0(3) . . ?
N2 C8 C9 118.1(3) . . ?
N1 C8 C9 129.9(4) . . ?
N3 C9 C10 120.7(4) . . ?
N3 C9 C8 112.5(3) . . ?
C10 C9 C8 126.7(4) . . ?
C11 C10 C9 120.0(4) . . ?
C11 C10 H10 124(3) . . ?
C9 C10 H10 116(3) . . ?
C10 C11 C12 119.5(4) . . ?
C10 C11 H11 120(4) . . ?
C12 C11 H11 120(4) . . ?
C11 C12 C13 118.4(4) . . ?
C11 C12 H12 124(3) . . ?
C13 C12 H12 117(3) . . ?
N3 C13 C12 123.3(4) . . ?
N3 C13 H13 117(3) . . ?
C12 C13 H13 120(3) . . ?
N4 C14 C15 122.4(5) . . ?
N4 C14 H14 118(3) . . ?
C15 C14 H14 120(3) . . ?
C14 C15 C16 119.5(5) . . ?
C14 C15 H15 116(3) . . ?
C16 C15 H15 125(3) . . ?
C17 C16 C15 118.6(5) . . ?
C17 C16 H16 125(4) . . ?
C15 C16 H16 116(4) . . ?
C16 C17 C18 119.9(5) . . ?
C16 C17 H17 121(3) . . ?
C18 C17 H17 119(3) . . ?
N4 C18 C17 121.2(4) . . ?
N4 C18 C19 115.5(3) . . ?
C17 C18 C19 123.4(4) . . ?
N5 C19 C20 119.8(4) . . ?
N5 C19 C18 112.1(3) . . ?
C20 C19 C18 128.0(4) . . ?
C21 C20 C19 119.1(4) . . ?
C21 C20 H20 119(3) . . ?
C19 C20 H20 121(3) . . ?
C22 C21 C20 120.6(4) . . ?
C22 C21 H21 120(3) . . ?
C20 C21 H21 119(3) . . ?
C21 C22 C23 118.9(4) . . ?
C21 C22 H22 121(2) . . ?
C23 C22 H22 120(2) . . ?
N5 C23 C22 120.1(4) . . ?
N5 C23 C24 113.2(3) . . ?
C22 C23 C24 126.7(4) . . ?
N6 C24 C25 121.2(4) . . ?
N6 C24 C23 114.7(3) . . ?
C25 C24 C23 124.1(4) . . ?
C26 C25 C24 119.6(4) . . ?
C26 C25 H25 118(3) . . ?
C24 C25 H25 122(3) . . ?
C25 C26 C27 119.6(4) . . ?
C25 C26 H26 122(3) . . ?
C27 C26 H26 118(3) . . ?
C28 C27 C26 118.5(5) . . ?
C28 C27 H27 124(3) . . ?
C26 C27 H27 117(3) . . ?
N6 C28 C27 123.2(4) . . ?
N6 C28 H28 116(4) . . ?
C27 C28 H28 120(4) . . ?

loop_
_geom_bond_atom_site_label_1
_geom_bond_atom_site_label_2
_geom_bond_distance
_geom_bond_site_symmetry_2
_geom_bond_publ_flag
Ru N5 1.945(3) . ?
Ru N6 2.058(3) . ?
Ru N3 2.060(3) . ?
Ru N4 2.066(3) . ?
Ru N2 2.099(3) . ?
Ru Cl1 2.4229(10) . ?
Cl2 O2 1.323(5) . ?
Cl2 O3 1.347(7) . ?
Cl2 O1 1.355(8) . ?
Cl2 O4 1.358(5) . ?
N1 C8 1.358(5) . ?
N1 C7 1.378(6) . ?
N1 C1 1.460(6) . ?
N2 C8 1.330(5) . ?
N2 C2 1.395(5) . ?
N3 C13 1.335(5) . ?
N3 C9 1.363(5) . ?
N4 C14 1.341(5) . ?
N4 C18 1.368(5) . ?
N5 C23 1.352(5) . ?
N5 C19 1.353(5) . ?
N6 C28 1.343(5) . ?
N6 C24 1.371(5) . ?
C1 H1 1.06(5) . ?
C1 H1B 0.91(5) . ?
C1 H1A 1.06(6) . ?
C2 C3 1.385(6) . ?
C2 C7 1.393(6) . ?
C3 C4 1.383(7) . ?
C3 H9 0.86(4) . ?
C4 C5 1.391(8) . ?
C4 H4 0.87(5) . ?
C5 C6 1.352(8) . ?
C5 H5 1.01(6) . ?
C6 C7 1.404(6) . ?
C6 H6 0.96(5) . ?
C8 C9 1.451(5) . ?
C9 C10 1.382(6) . ?
C10 C11 1.367(7) . ?
C10 H10 0.92(5) . ?
C11 C12 1.368(7) . ?
C11 H11 0.90(7) . ?
C12 C13 1.377(6) . ?
C12 H12 0.98(5) . ?
C13 H13 0.90(4) . ?
C14 C15 1.379(6) . ?
C14 H14 0.89(4) . ?
C15 C16 1.388(8) . ?
C15 H15 0.96(6) . ?
C16 C17 1.373(7) . ?
C16 H16 1.05(7) . ?
C17 C18 1.389(6) . ?
C17 H17 1.01(5) . ?
C18 C19 1.471(6) . ?
C19 C20 1.382(6) . ?
C20 C21 1.380(7) . ?
C20 H20 0.84(4) . ?
C21 C22 1.376(7) . ?
C21 H21 0.93(5) . ?
C22 C23 1.383(5) . ?
C22 H22 0.94(4) . ?
C23 C24 1.471(5) . ?
C24 C25 1.380(5) . ?
C25 C26 1.377(7) . ?
C25 H25 0.92(5) . ?
C26 C27 1.377(7) . ?
C26 H26 0.89(4) . ?
C27 C28 1.375(6) . ?
C27 H27 1.04(6) . ?
C28 H28 0.90(6) . ?

loop_
_geom_torsion_atom_site_label_1
_geom_torsion_atom_site_label_2
_geom_torsion_atom_site_label_3
_geom_torsion_atom_site_label_4
_geom_torsion
_geom_torsion_site_symmetry_1
_geom_torsion_site_symmetry_2
_geom_torsion_site_symmetry_3
_geom_torsion_site_symmetry_4
_geom_torsion_publ_flag
N5 Ru N2 C8 -39.5(13) . . . . ?
N6 Ru N2 C8 -91.2(3) . . . . ?
N3 Ru N2 C8 3.1(3) . . . . ?
N4 Ru N2 C8 86.2(3) . . . . ?
Cl1 Ru N2 C8 179.1(2) . . . . ?
N5 Ru N2 C2 127.2(12) . . . . ?
N6 Ru N2 C2 75.5(4) . . . . ?
N3 Ru N2 C2 169.8(4) . . . . ?
N4 Ru N2 C2 -107.1(4) . . . . ?
Cl1 Ru N2 C2 -14.2(4) . . . . ?
N5 Ru N3 C13 -9.7(3) . . . . ?
N6 Ru N3 C13 -90.4(3) . . . . ?
N4 Ru N3 C13 69.3(3) . . . . ?
N2 Ru N3 C13 174.2(3) . . . . ?
Cl1 Ru N3 C13 137.6(7) . . . . ?
N5 Ru N3 C9 179.0(3) . . . . ?
N6 Ru N3 C9 98.3(3) . . . . ?
N4 Ru N3 C9 -102.0(3) . . . . ?
N2 Ru N3 C9 2.9(3) . . . . ?
Cl1 Ru N3 C9 -33.7(9) . . . . ?
N5 Ru N4 C14 176.0(4) . . . . ?
N6 Ru N4 C14 173.2(3) . . . . ?
N3 Ru N4 C14 77.1(3) . . . . ?
N2 Ru N4 C14 0.7(4) . . . . ?
Cl1 Ru N4 C14 -96.7(3) . . . . ?
N5 Ru N4 C18 -1.9(2) . . . . ?
N6 Ru N4 C18 -4.7(5) . . . . ?
N3 Ru N4 C18 -100.8(3) . . . . ?
N2 Ru N4 C18 -177.2(2) . . . . ?
Cl1 Ru N4 C18 85.3(2) . . . . ?
N6 Ru N5 C23 -2.4(3) . . . . ?
N3 Ru N5 C23 -96.7(3) . . . . ?
N4 Ru N5 C23 178.6(3) . . . . ?
N2 Ru N5 C23 -54.8(13) . . . . ?
Cl1 Ru N5 C23 86.9(3) . . . . ?
N6 Ru N5 C19 -178.0(3) . . . . ?
N3 Ru N5 C19 87.7(3) . . . . ?
N4 Ru N5 C19 3.0(3) . . . . ?
N2 Ru N5 C19 129.6(12) . . . . ?
Cl1 Ru N5 C19 -88.7(3) . . . . ?
N5 Ru N6 C28 -179.7(4) . . . . ?
N3 Ru N6 C28 -82.4(4) . . . . ?
N4 Ru N6 C28 -176.8(4) . . . . ?
N2 Ru N6 C28 -4.1(4) . . . . ?
Cl1 Ru N6 C28 92.7(4) . . . . ?
N5 Ru N6 C24 1.9(2) . . . . ?
N3 Ru N6 C24 99.1(3) . . . . ?
N4 Ru N6 C24 4.7(5) . . . . ?
N2 Ru N6 C24 177.4(3) . . . . ?
Cl1 Ru N6 C24 -85.8(2) . . . . ?
C8 N2 C2 C3 -178.7(4) . . . . ?
Ru N2 C2 C3 14.0(7) . . . . ?
C8 N2 C2 C7 -0.1(4) . . . . ?
Ru N2 C2 C7 -167.4(3) . . . . ?
C7 C2 C3 C4 -0.1(7) . . . . ?
N2 C2 C3 C4 178.4(4) . . . . ?
C2 C3 C4 C5 -0.9(8) . . . . ?
C3 C4 C5 C6 1.8(8) . . . . ?
C4 C5 C6 C7 -1.6(7) . . . . ?
C8 N1 C7 C2 -0.5(4) . . . . ?
C1 N1 C7 C2 179.4(4) . . . . ?
C8 N1 C7 C6 178.4(4) . . . . ?
C1 N1 C7 C6 -1.7(7) . . . . ?
C3 C2 C7 N1 179.2(4) . . . . ?
N2 C2 C7 N1 0.3(4) . . . . ?
C3 C2 C7 C6 0.2(6) . . . . ?
N2 C2 C7 C6 -178.7(4) . . . . ?
C5 C6 C7 N1 -178.0(4) . . . . ?
C5 C6 C7 C2 0.7(6) . . . . ?
C2 N2 C8 N1 -0.3(4) . . . . ?
Ru N2 C8 N1 170.7(2) . . . . ?
C2 N2 C8 C9 -179.4(3) . . . . ?
Ru N2 C8 C9 -8.4(4) . . . . ?
C7 N1 C8 N2 0.5(4) . . . . ?
C1 N1 C8 N2 -179.4(4) . . . . ?
C7 N1 C8 C9 179.5(4) . . . . ?
C1 N1 C8 C9 -0.5(7) . . . . ?
C13 N3 C9 C10 -1.7(6) . . . . ?
Ru N3 C9 C10 170.1(3) . . . . ?
C13 N3 C9 C8 -179.6(3) . . . . ?
Ru N3 C9 C8 -7.8(4) . . . . ?
N2 C8 C9 N3 10.8(5) . . . . ?
N1 C8 C9 N3 -168.2(4) . . . . ?
N2 C8 C9 C10 -167.0(4) . . . . ?
N1 C8 C9 C10 14.1(7) . . . . ?
N3 C9 C10 C11 0.4(7) . . . . ?
C8 C9 C10 C11 178.0(4) . . . . ?
C9 C10 C11 C12 0.9(8) . . . . ?
C10 C11 C12 C13 -0.9(8) . . . . ?
C9 N3 C13 C12 1.8(6) . . . . ?
Ru N3 C13 C12 -169.4(3) . . . . ?
C11 C12 C13 N3 -0.5(7) . . . . ?
C18 N4 C14 C15 -1.4(6) . . . . ?
Ru N4 C14 C15 -179.2(3) . . . . ?
N4 C14 C15 C16 -0.6(7) . . . . ?
C14 C15 C16 C17 1.4(8) . . . . ?
C15 C16 C17 C18 -0.2(7) . . . . ?
C14 N4 C18 C17 2.6(5) . . . . ?
Ru N4 C18 C17 -179.3(3) . . . . ?
C14 N4 C18 C19 -177.5(3) . . . . ?
Ru N4 C18 C19 0.7(4) . . . . ?
C16 C17 C18 N4 -1.8(6) . . . . ?
C16 C17 C18 C19 178.3(4) . . . . ?
C23 N5 C19 C20 1.8(6) . . . . ?
Ru N5 C19 C20 177.2(3) . . . . ?
C23 N5 C19 C18 -178.8(3) . . . . ?
Ru N5 C19 C18 -3.4(4) . . . . ?
N4 C18 C19 N5 1.6(5) . . . . ?
C17 C18 C19 N5 -178.4(4) . . . . ?
N4 C18 C19 C20 -179.0(4) . . . . ?
C17 C18 C19 C20 0.9(6) . . . . ?
N5 C19 C20 C21 -1.3(6) . . . . ?
C18 C19 C20 C21 179.4(4) . . . . ?
C19 C20 C21 C22 0.0(7) . . . . ?
C20 C21 C22 C23 1.0(7) . . . . ?
C19 N5 C23 C22 -0.8(5) . . . . ?
Ru N5 C23 C22 -176.2(3) . . . . ?
C19 N5 C23 C24 177.9(3) . . . . ?
Ru N5 C23 C24 2.5(4) . . . . ?
C21 C22 C23 N5 -0.6(6) . . . . ?
C21 C22 C23 C24 -179.1(4) . . . . ?
C28 N6 C24 C25 -0.3(6) . . . . ?
Ru N6 C24 C25 178.4(3) . . . . ?
C28 N6 C24 C23 -179.8(4) . . . . ?
Ru N6 C24 C23 -1.1(4) . . . . ?
N5 C23 C24 N6 -0.7(5) . . . . ?
C22 C23 C24 N6 177.8(4) . . . . ?
N5 C23 C24 C25 179.7(3) . . . . ?
C22 C23 C24 C25 -1.7(6) . . . . ?
N6 C24 C25 C26 -0.9(6) . . . . ?
C23 C24 C25 C26 178.5(4) . . . . ?
C24 C25 C26 C27 0.9(7) . . . . ?
C25 C26 C27 C28 0.2(8) . . . . ?
C24 N6 C28 C27 1.5(7) . . . . ?
Ru N6 C28 C27 -176.9(4) . . . . ?
C26 C27 C28 N6 -1.5(8) . . . . ?
